data_4125158
loop_
_publ_author_name
'Wu, Junliang'
'Deng, Xiaozhou'
'Hirao, Hajime'
'Yoshikai, Naohiko'

_publ_section_title
;
 Pd-Catalyzed Conversion of Alkynyl-\l(3)-iodanes to Alkenyl-\l(3)-iodanes
 via Stereoselective 1,2-Iodine(III) Shift/1,1-Hydrocarboxylation.
;
_journal_issue 29
_journal_name_full 'Journal of the American Chemical Society'
_journal_page_first 9105
_journal_page_last 9108
_journal_paper_doi 10.1021/jacs.6b06247
_journal_volume 138
_journal_year 2016
_chemical_formula_sum 'C24 H15 F6 I O3'
_chemical_formula_weight 592.26
_space_group_crystal_system triclinic
_space_group_IT_number 2
_space_group_name_Hall '-P 1'
_space_group_name_H-M_alt 'P -1'
_symmetry_space_group_name_Hall '-P 1'
_symmetry_space_group_name_H-M 'P -1'
_atom_sites_solution_hydrogens geom
_cell_angle_alpha 86.324(2)
_cell_angle_beta 83.416(2)
_cell_angle_gamma 88.711(2)
_cell_formula_units_Z 2
_cell_length_a 8.8713(3)
_cell_length_b 10.9507(3)
_cell_length_c 11.5619(3)
_cell_measurement_reflns_used 9867
_cell_measurement_temperature 203.(2)
_cell_measurement_theta_max 29.3056
_cell_measurement_theta_min 2.3113
_cell_volume 1113.37(6)
_computing_cell_refinement 'SAINT V8.34A (Bruker AXS Inc., 2013)'
_computing_data_collection 'APEX3 (Bruker AXS Inc., 2015)'
_computing_data_reduction 'SAINT V8.34A (Bruker AXS Inc., 2013)'
_computing_molecular_graphics 'XP (Bruker AXS Inc., 2015)'
_computing_publication_material 'APEX3 (Bruker AXS Inc., 2015)'
_computing_structure_refinement 'SHELXL-2014/7 (Sheldrick, 2014)'
_computing_structure_solution 'XS, VERSION 2013/1'
_diffrn_ambient_temperature 203.(2)
_diffrn_detector_area_resol_mean 8.3333
_diffrn_measured_fraction_theta_full 0.999
_diffrn_measured_fraction_theta_max 0.999
_diffrn_measurement_device_type 'CCD area detector'
_diffrn_measurement_method 'phi and omega scans'
_diffrn_radiation_monochromator graphite
_diffrn_radiation_type MoK\a
_diffrn_radiation_wavelength 0.71073
_diffrn_reflns_av_R_equivalents 0.0369
_diffrn_reflns_av_unetI/netI 0.0199
_diffrn_reflns_limit_h_max 12
_diffrn_reflns_limit_h_min -12
_diffrn_reflns_limit_k_max 15
_diffrn_reflns_limit_k_min -15
_diffrn_reflns_limit_l_max 16
_diffrn_reflns_limit_l_min -16
_diffrn_reflns_number 61958
_diffrn_reflns_theta_full 31.10
_diffrn_reflns_theta_max 31.10
_diffrn_reflns_theta_min 2.75
_diffrn_source 'fine-focus sealed tube'
_diffrn_source_type 'Bruker KappaCCD'
_exptl_absorpt_coefficient_mu 1.513
_exptl_absorpt_correction_T_max 0.79
_exptl_absorpt_correction_T_min 0.72
_exptl_absorpt_correction_type multi-scan
_exptl_absorpt_process_details
;
SADABS-2014/5 - Bruker AXS area detector scaling and absorption correction
;
_exptl_crystal_colour colourless
_exptl_crystal_density_diffrn 1.767
_exptl_crystal_density_method 'not measured'
_exptl_crystal_description block
_exptl_crystal_F_000 580
_exptl_crystal_size_max 0.240
_exptl_crystal_size_mid 0.200
_exptl_crystal_size_min 0.160
_refine_diff_density_max 0.392
_refine_diff_density_min -0.299
_refine_ls_extinction_method none
_refine_ls_goodness_of_fit_ref 1.106
_refine_ls_hydrogen_treatment constr
_refine_ls_matrix_type full
_refine_ls_number_parameters 307
_refine_ls_number_reflns 7143
_refine_ls_number_restraints 0
_refine_ls_restrained_S_all 1.106
_refine_ls_R_factor_all 0.0245
_refine_ls_R_factor_gt 0.0204
_refine_ls_shift/su_max 0.004
_refine_ls_shift/su_mean 0.000
_refine_ls_structure_factor_coef Fsqd
_refine_ls_weighting_details 'w=1/[\s^2^(Fo^2^)+(0.0166P)^2^+0.5583P] where P=(Fo^2^+2Fc^2^)/3'
_refine_ls_weighting_scheme calc
_refine_ls_wR_factor_gt 0.0473
_refine_ls_wR_factor_ref 0.0492
_reflns_number_gt 6536
_reflns_number_total 7143
_reflns_threshold_expression 'I > 2\s(I)'
_cod_data_source_file ja6b06247_si_002.cif
_cod_data_source_block yoshi41
_cod_depositor_comments
;
The following automatic conversions were performed:

'_exptl_absorpt_correction_type' value 'Multi-Scan' changed to
'multi-scan' according to
/usr/data/users/saulius/crontab/automatic-downloads/rss-feeds/ACS/lib/dictionaries/cif_core.dic
dictionary named 'cif_core.dic' version 2.4.2 from 2011-04-26.

Automatic conversion script
Id: cif_fix_values 4268 2015-11-12 08:31:59Z antanas 

 Adding full bibliography for 4125157--4125158.cif.
;
_cod_database_code 4125158

loop_
_space_group_symop_operation_xyz
'x, y, z'
'-x, -y, -z'

loop_
_atom_site_type_symbol
_atom_site_label
_atom_site_fract_x
_atom_site_fract_y
_atom_site_fract_z
_atom_site_U_iso_or_equiv
_atom_site_adp_type
_atom_site_calc_flag
_atom_site_refinement_flags_adp
_atom_site_refinement_flags_posn
_atom_site_occupancy
C C1 0.65887(16) 0.11526(13) 0.38733(13) 0.0223(3) Uani d . . 1
C C2 0.51432(18) 0.16580(15) 0.40692(15) 0.0292(3) Uani d . . 1
H H2 0.4812 0.2008 0.4777 0.035 Uiso calc U R 1
C C3 0.41916(19) 0.16356(16) 0.31919(16) 0.0331(4) Uani d . . 1
H H3 0.3201 0.1962 0.331 0.04 Uiso calc U R 1
C C4 0.47012(19) 0.11353(15) 0.21489(15) 0.0305(3) Uani d . . 1
H H4 0.406 0.1135 0.1556 0.037 Uiso calc U R 1
C C5 0.61495(18) 0.06337(14) 0.19697(13) 0.0259(3) Uani d . . 1
H H5 0.6487 0.0303 0.1253 0.031 Uiso calc U R 1
C C6 0.71119(16) 0.06155(13) 0.28457(13) 0.0212(3) Uani d . . 1
C C7 0.87008(16) 0.00048(14) 0.27588(13) 0.0237(3) Uani d . . 1
C C8 0.86703(19) -0.12409(16) 0.22033(15) 0.0309(3) Uani d . . 1
C C9 0.9821(2) 0.08607(18) 0.19770(17) 0.0367(4) Uani d . . 1
C C10 0.69364(18) 0.26129(14) 0.60641(13) 0.0247(3) Uani d . . 1
C C11 0.73351(18) 0.38861(14) 0.56457(13) 0.0257(3) Uani d . . 1
C C12 0.7034(3) 0.43802(19) 0.45626(19) 0.0532(6) Uani d . . 1
H H12 0.6552 0.3905 0.4069 0.064 Uiso calc U R 1
C C13 0.7438(3) 0.5569(2) 0.4203(2) 0.0609(7) Uani d . . 1
H H13 0.7206 0.59 0.3473 0.073 Uiso calc U R 1
C C14 0.8175(2) 0.62746(16) 0.49009(17) 0.0384(4) Uani d . . 1
H H14 0.8444 0.7083 0.4653 0.046 Uiso calc U R 1
C C15 0.8508(2) 0.57805(17) 0.59572(18) 0.0415(4) Uani d . . 1
H H15 0.9027 0.6248 0.6434 0.05 Uiso calc U R 1
C C16 0.8087(2) 0.45953(17) 0.63337(16) 0.0380(4) Uani d . . 1
H H16 0.8316 0.4271 0.7067 0.046 Uiso calc U R 1
C C17 0.61040(18) 0.22898(14) 0.70629(13) 0.0270(3) Uani d . . 1
H H17 0.6001 0.1462 0.7324 0.032 Uiso calc U R 1
C C18 0.46611(18) 0.28766(15) 0.87896(13) 0.0267(3) Uani d . . 1
C C19 0.37285(18) 0.39167(15) 0.92441(13) 0.0270(3) Uani d . . 1
C C20 0.2661(2) 0.36813(17) 1.02080(15) 0.0340(4) Uani d . . 1
H H20 0.2555 0.2884 1.0556 0.041 Uiso calc U R 1
C C21 0.1757(2) 0.4624(2) 1.06517(17) 0.0420(4) Uani d . . 1
H H21 0.1022 0.4463 1.1293 0.05 Uiso calc U R 1
C C22 0.1928(2) 0.5804(2) 1.01558(19) 0.0451(5) Uani d . . 1
H H22 0.132 0.6446 1.0467 0.054 Uiso calc U R 1
C C23 0.2994(2) 0.60371(18) 0.92021(19) 0.0434(4) Uani d . . 1
H H23 0.3109 0.6839 0.8867 0.052 Uiso calc U R 1
C C24 0.3892(2) 0.51015(16) 0.87369(16) 0.0336(3) Uani d . . 1
H H24 0.4607 0.5263 0.8083 0.04 Uiso calc U R 1
F F1 0.74969(13) -0.18990(9) 0.27198(10) 0.0381(2) Uani d . . 1
F F2 0.99185(13) -0.19124(11) 0.23498(12) 0.0503(3) Uani d . . 1
F F3 0.85401(13) -0.11623(11) 0.10615(9) 0.0424(3) Uani d . . 1
F F4 1.11901(13) 0.03417(14) 0.17610(13) 0.0596(4) Uani d . . 1
F F5 0.93572(14) 0.12158(12) 0.09511(10) 0.0487(3) Uani d . . 1
F F6 1.00053(16) 0.18822(12) 0.25195(13) 0.0592(4) Uani d . . 1
I I1 0.81108(2) 0.11658(2) 0.51597(2) 0.02340(3) Uani d . . 1
O O1 0.91733(13) -0.02139(11) 0.38294(10) 0.0312(2) Uani d . . 1
O O2 0.53986(14) 0.31964(10) 0.77037(10) 0.0301(2) Uani d . . 1
O O3 0.47733(15) 0.18741(11) 0.92579(10) 0.0355(3) Uani d . . 1

loop_
_atom_site_aniso_label
_atom_site_aniso_U_11
_atom_site_aniso_U_22
_atom_site_aniso_U_33
_atom_site_aniso_U_12
_atom_site_aniso_U_13
_atom_site_aniso_U_23
C1 0.0212(6) 0.0224(7) 0.0241(7) -0.0001(5) -0.0048(5) -0.0023(5)
C2 0.0248(7) 0.0309(8) 0.0325(8) 0.0032(6) -0.0039(6) -0.0072(6)
C3 0.0234(7) 0.0352(9) 0.0422(9) 0.0060(6) -0.0093(7) -0.0062(7)
C4 0.0294(8) 0.0301(8) 0.0340(8) 0.0007(6) -0.0136(6) 0.0002(6)
C5 0.0291(7) 0.0260(7) 0.0233(7) -0.0023(6) -0.0058(6) 0.0001(6)
C6 0.0208(6) 0.0199(6) 0.0229(6) -0.0012(5) -0.0022(5) 0.0002(5)
C7 0.0211(6) 0.0265(7) 0.0238(7) 0.0009(5) -0.0017(5) -0.0045(5)
C8 0.0306(8) 0.0303(8) 0.0321(8) 0.0047(6) -0.0036(6) -0.0069(6)
C9 0.0270(8) 0.0422(10) 0.0398(9) -0.0079(7) 0.0046(7) -0.0061(8)
C10 0.0280(7) 0.0249(7) 0.0218(7) 0.0001(6) -0.0044(5) -0.0039(5)
C11 0.0279(7) 0.0250(7) 0.0240(7) -0.0003(6) -0.0016(6) -0.0033(5)
C12 0.0836(16) 0.0375(10) 0.0442(11) -0.0232(11) -0.0343(11) 0.0096(9)
C13 0.098(2) 0.0401(11) 0.0501(13) -0.0226(12) -0.0367(13) 0.0174(10)
C14 0.0466(10) 0.0253(8) 0.0427(10) -0.0058(7) -0.0030(8) 0.0011(7)
C15 0.0553(12) 0.0317(9) 0.0399(10) -0.0107(8) -0.0101(9) -0.0071(7)
C16 0.0561(11) 0.0316(9) 0.0284(8) -0.0076(8) -0.0127(8) -0.0019(7)
C17 0.0324(8) 0.0240(7) 0.0248(7) -0.0008(6) -0.0032(6) -0.0035(6)
C18 0.0297(7) 0.0306(8) 0.0201(7) -0.0047(6) -0.0025(5) -0.0036(6)
C19 0.0289(7) 0.0301(8) 0.0228(7) -0.0026(6) -0.0042(6) -0.0057(6)
C20 0.0370(9) 0.0385(9) 0.0261(8) -0.0029(7) -0.0008(6) -0.0036(7)
C21 0.0394(10) 0.0527(12) 0.0336(9) 0.0009(8) 0.0024(7) -0.0115(8)
C22 0.0430(10) 0.0455(11) 0.0485(11) 0.0097(9) -0.0060(9) -0.0183(9)
C23 0.0478(11) 0.0302(9) 0.0527(12) 0.0020(8) -0.0065(9) -0.0060(8)
C24 0.0366(9) 0.0317(8) 0.0324(8) -0.0032(7) -0.0028(7) -0.0034(7)
F1 0.0436(6) 0.0251(5) 0.0455(6) -0.0043(4) -0.0052(5) 0.0012(4)
F2 0.0409(6) 0.0456(7) 0.0672(8) 0.0211(5) -0.0127(6) -0.0217(6)
F3 0.0515(7) 0.0477(6) 0.0287(5) 0.0011(5) -0.0010(5) -0.0147(5)
F4 0.0236(5) 0.0802(10) 0.0710(9) -0.0035(6) 0.0116(5) -0.0033(7)
F5 0.0476(7) 0.0570(7) 0.0370(6) -0.0104(6) 0.0083(5) 0.0104(5)
F6 0.0620(8) 0.0505(7) 0.0646(8) -0.0322(6) 0.0076(7) -0.0147(6)
I1 0.02297(5) 0.02552(5) 0.02244(5) 0.00204(3) -0.00499(3) -0.00368(3)
O1 0.0282(6) 0.0391(7) 0.0279(6) 0.0112(5) -0.0091(4) -0.0077(5)
O2 0.0379(6) 0.0259(6) 0.0246(5) -0.0010(5) 0.0049(5) -0.0028(4)
O3 0.0482(7) 0.0303(6) 0.0266(6) 0.0016(5) -0.0007(5) 0.0013(5)

loop_
_atom_type_symbol
_atom_type_description
_atom_type_scat_dispersion_real
_atom_type_scat_dispersion_imag
_atom_type_scat_source
C C 0.0033 0.0016 'International Tables Vol C Tables 4.2.6.8 and 6.1.1.4'
H H 0.0000 0.0000 'International Tables Vol C Tables 4.2.6.8 and 6.1.1.4'
F F 0.0171 0.0103 'International Tables Vol C Tables 4.2.6.8 and 6.1.1.4'
I I -0.4742 1.8119 'International Tables Vol C Tables 4.2.6.8 and 6.1.1.4'
O O 0.0106 0.0060 'International Tables Vol C Tables 4.2.6.8 and 6.1.1.4'

loop_
_geom_angle_atom_site_label_1
_geom_angle_atom_site_label_2
_geom_angle_atom_site_label_3
_geom_angle
C2 C1 C6 122.45(14)
C2 C1 I1 120.71(11)
C6 C1 I1 116.84(10)
C1 C2 C3 118.46(15)
C4 C3 C2 120.15(15)
C3 C4 C5 120.53(15)
C4 C5 C6 120.47(15)
C1 C6 C5 117.89(13)
C1 C6 C7 117.83(12)
C5 C6 C7 124.25(13)
O1 C7 C6 111.19(12)
O1 C7 C8 107.34(13)
C6 C7 C8 110.33(12)
O1 C7 C9 110.49(13)
C6 C7 C9 108.38(13)
C8 C7 C9 109.10(13)
F3 C8 F2 106.85(14)
F3 C8 F1 106.77(14)
F2 C8 F1 106.31(14)
F3 C8 C7 114.65(14)
F2 C8 C7 111.70(14)
F1 C8 C7 110.10(13)
F5 C9 F4 107.21(15)
F5 C9 F6 106.50(17)
F4 C9 F6 107.05(15)
F5 C9 C7 114.01(14)
F4 C9 C7 112.03(16)
F6 C9 C7 109.66(14)
C17 C10 C11 125.22(14)
C17 C10 I1 116.41(12)
C11 C10 I1 117.38(11)
C16 C11 C12 118.30(16)
C16 C11 C10 119.35(14)
C12 C11 C10 122.30(15)
C13 C12 C11 120.36(18)
C14 C13 C12 120.92(19)
C15 C14 C13 118.89(17)
C14 C15 C16 120.65(17)
C11 C16 C15 120.85(17)
C10 C17 O2 118.31(14)
O3 C18 O2 122.54(15)
O3 C18 C19 126.96(15)
O2 C18 C19 110.49(13)
C20 C19 C24 119.99(16)
C20 C19 C18 117.95(15)
C24 C19 C18 122.06(15)
C21 C20 C19 119.77(18)
C20 C21 C22 120.30(18)
C23 C22 C21 119.83(18)
C24 C23 C22 120.60(19)
C23 C24 C19 119.49(17)
C1 I1 C10 94.49(6)
C1 I1 O1 74.70(5)
C10 I1 O1 167.75(5)
C7 O1 I1 112.34(9)
C17 O2 C18 118.44(13)

loop_
_geom_bond_atom_site_label_1
_geom_bond_atom_site_label_2
_geom_bond_distance
C1 C2 1.385(2)
C1 C6 1.387(2)
C1 I1 2.1213(14)
C2 C3 1.394(2)
C3 C4 1.381(2)
C4 C5 1.385(2)
C5 C6 1.396(2)
C6 C7 1.542(2)
C7 O1 1.3570(18)
C7 C8 1.547(2)
C7 C9 1.553(2)
C8 F3 1.336(2)
C8 F2 1.3364(19)
C8 F1 1.340(2)
C9 F5 1.332(2)
C9 F4 1.333(2)
C9 F6 1.339(2)
C10 C17 1.330(2)
C10 C11 1.483(2)
C10 I1 2.1398(15)
C11 C16 1.380(2)
C11 C12 1.384(2)
C12 C13 1.383(3)
C13 C14 1.378(3)
C14 C15 1.365(3)
C15 C16 1.388(3)
C17 O2 1.3734(19)
C18 O3 1.200(2)
C18 O2 1.3757(18)
C18 C19 1.481(2)
C19 C20 1.392(2)
C19 C24 1.393(2)
C20 C21 1.382(3)
C21 C22 1.384(3)
C22 C23 1.383(3)
C23 C24 1.382(3)
I1 O1 2.3319(11)
